data_4070013
loop_
_publ_author_name
'Kundu, Sabuj'
'Choliy, Yuriy'
'Zhuo, Gao'
'Ahuja, Ritu'
'Emge, Thomas J.'
'Warmuth, Ralf'
'Brookhart, Maurice'
'Krogh-Jespersen, Karsten'
'Goldman, Alan S.'

_publ_section_title
;
 Rational Design and Synthesis of Highly Active Pincer-Iridium Catalysts
 for Alkane Dehydrogenation
;
_journal_coden_ASTM ORGND7
_journal_issue 18
_journal_name_full Organometallics
_journal_page_first 5432
_journal_page_last 5444
_journal_paper_doi 10.1021/om900568f
_journal_volume 28
_journal_year 2009
_chemical_formula_sum 'C29 H50 Cl2 Ir2 P2'
_chemical_formula_weight 915.93
_space_group_IT_number 14
_symmetry_cell_setting monoclinic
_symmetry_space_group_name_Hall '-P 2yn'
_symmetry_space_group_name_H-M 'P 1 21/n 1'
_atom_sites_solution_hydrogens geom
_atom_sites_solution_primary direct
_atom_sites_solution_secondary difmap
_audit_creation_method SHELXL-97
_cell_angle_alpha 90.00
_cell_angle_beta 91.739(2)
_cell_angle_gamma 90.00
_cell_formula_units_Z 4
_cell_length_a 11.8686(10)
_cell_length_b 14.9454(13)
_cell_length_c 17.6158(15)
_cell_measurement_reflns_used 7344
_cell_measurement_temperature 100(2)
_cell_measurement_theta_max 30.48
_cell_measurement_theta_min 2.19
_cell_volume 3123.3(5)
_computing_cell_refinement 'Bruker SMART'
_computing_data_collection 'Bruker SMART'
_computing_data_reduction 'Bruker SAINT'
_computing_molecular_graphics 'Bruker SHELXTL'
_computing_publication_material 'Bruker SHELXTL'
_computing_structure_refinement 'SHELXL-97 (Sheldrick, 1997)'
_computing_structure_solution 'SHELXS-97 (Sheldrick, 1990)'
_diffrn_ambient_temperature 100(2)
_diffrn_measured_fraction_theta_full 0.998
_diffrn_measured_fraction_theta_max 0.998
_diffrn_measurement_device_type 'CCD area detector'
_diffrn_measurement_method 'phi and omega scans'
_diffrn_radiation_monochromator graphite
_diffrn_radiation_source 'fine-focus sealed tube'
_diffrn_radiation_type MoK\a
_diffrn_radiation_wavelength 0.71073
_diffrn_reflns_av_R_equivalents 0.0332
_diffrn_reflns_av_sigmaI/netI 0.0295
_diffrn_reflns_limit_h_max 16
_diffrn_reflns_limit_h_min -16
_diffrn_reflns_limit_k_max 21
_diffrn_reflns_limit_k_min -21
_diffrn_reflns_limit_l_max 25
_diffrn_reflns_limit_l_min -25
_diffrn_reflns_number 37387
_diffrn_reflns_theta_full 30.52
_diffrn_reflns_theta_max 30.52
_diffrn_reflns_theta_min 1.79
_diffrn_standards_decay_% 0
_diffrn_standards_interval_time 0
_diffrn_standards_number 0
_exptl_absorpt_coefficient_mu 8.804
_exptl_absorpt_correction_T_max 0.9999
_exptl_absorpt_correction_T_min 0.5729
_exptl_absorpt_correction_type multi-scan
_exptl_absorpt_process_details 'Bruker SAINT (SADABS)'
_exptl_crystal_colour orange
_exptl_crystal_density_diffrn 1.948
_exptl_crystal_density_method 'not measured'
_exptl_crystal_description lathe
_exptl_crystal_F_000 1768
_exptl_crystal_size_max 0.19
_exptl_crystal_size_mid 0.11
_exptl_crystal_size_min 0.05
_refine_diff_density_max 2.827
_refine_diff_density_min -1.856
_refine_diff_density_rms 0.171
_refine_ls_extinction_method none
_refine_ls_goodness_of_fit_ref 1.019
_refine_ls_hydrogen_treatment mixed
_refine_ls_matrix_type full
_refine_ls_number_parameters 341
_refine_ls_number_reflns 9521
_refine_ls_number_restraints 1
_refine_ls_restrained_S_all 1.019
_refine_ls_R_factor_all 0.0320
_refine_ls_R_factor_gt 0.0253
_refine_ls_shift/su_max 0.003
_refine_ls_shift/su_mean 0.000
_refine_ls_structure_factor_coef Fsqd
_refine_ls_weighting_details 'calc w=1/[\s^2^(Fo^2^)+(0.0340P)^2^+6.4000P] where P=(Fo^2^+2Fc^2^)/3'
_refine_ls_weighting_scheme calc
_refine_ls_wR_factor_gt 0.0654
_refine_ls_wR_factor_ref 0.0684
_reflns_number_gt 8254
_reflns_number_total 9521
_reflns_threshold_expression >2sigma(I)
_cod_data_source_file om900568f_si_004.cif
_cod_data_source_block irhcl_sabuj
_cod_depositor_comments
;
The following automatic conversions were performed:

'_symmetry_cell_setting' value 'Monoclinic' changed to 'monoclinic'
according to /home/saulius/struct/CIF-dictionaries/cif_core.dic
dictionary named 'cif_core.dic' version 2.4.2 from 2011-04-26.

Automatic conversion script
Id: cif_fix_values 1715 2011-07-08 13:25:40Z adriana 
;
_cod_original_sg_symbol_H-M P2(1)/n
_cod_database_code 4070013

loop_
_symmetry_equiv_pos_as_xyz
'x, y, z'
'-x+1/2, y+1/2, -z+1/2'
'-x, -y, -z'
'x-1/2, -y-1/2, z-1/2'

loop_
_atom_site_label
_atom_site_type_symbol
_atom_site_fract_x
_atom_site_fract_y
_atom_site_fract_z
_atom_site_U_iso_or_equiv
_atom_site_adp_type
_atom_site_occupancy
_atom_site_symmetry_multiplicity
_atom_site_calc_flag
_atom_site_refinement_flags
Ir1 Ir 0.253146(10) 0.794316(7) 0.091802(7) 0.01238(4) Uani 1 1 d D
H1 H 0.350(3) 0.864(2) 0.081(2) 0.019 Uiso 1 1 d D
Cl1 Cl 0.09637(7) 0.89474(5) 0.04459(5) 0.01936(15) Uani 1 1 d .
Cl2 Cl 0.08231(7) 0.70050(5) 0.12967(5) 0.01864(15) Uani 1 1 d .
P1 P 0.30420(7) 0.73062(6) -0.02238(5) 0.01493(15) Uani 1 1 d .
P2 P 0.25455(7) 0.85007(5) 0.21244(5) 0.01485(15) Uani 1 1 d .
C1 C 0.3704(3) 0.7104(2) 0.13699(19) 0.0142(6) Uani 1 1 d .
C2 C 0.4429(3) 0.6609(2) 0.09091(18) 0.0159(6) Uani 1 1 d .
C3 C 0.5209(3) 0.6012(2) 0.1232(2) 0.0193(6) Uani 1 1 d .
H3 H 0.5679 0.5674 0.0913 0.023 Uiso 1 1 calc R
C4 C 0.5306(3) 0.5907(2) 0.2013(2) 0.0209(7) Uani 1 1 d .
H4 H 0.5839 0.5498 0.2227 0.025 Uiso 1 1 calc R
C5 C 0.4619(3) 0.6402(2) 0.2481(2) 0.0199(6) Uani 1 1 d .
H5 H 0.4692 0.6337 0.3017 0.024 Uiso 1 1 calc R
C6 C 0.3824(3) 0.6994(2) 0.21706(18) 0.0150(6) Uani 1 1 d .
C7 C 0.4401(3) 0.6795(2) 0.00648(19) 0.0182(6) Uani 1 1 d .
H7A H 0.4505 0.6230 -0.0217 0.022 Uiso 1 1 calc R
H7B H 0.5024 0.7205 -0.0059 0.022 Uiso 1 1 calc R
C8 C 0.3072(3) 0.7529(2) 0.26717(18) 0.0185(6) Uani 1 1 d .
H8A H 0.3499 0.7732 0.3131 0.022 Uiso 1 1 calc R
H8B H 0.2432 0.7156 0.2833 0.022 Uiso 1 1 calc R
C9 C 0.2190(3) 0.6341(2) -0.0620(2) 0.0210(7) Uani 1 1 d .
C10 C 0.2615(4) 0.5943(3) -0.1361(2) 0.0277(8) Uani 1 1 d .
H10A H 0.3421 0.5810 -0.1301 0.042 Uiso 1 1 calc R
H10B H 0.2494 0.6374 -0.1774 0.042 Uiso 1 1 calc R
H10C H 0.2201 0.5390 -0.1480 0.042 Uiso 1 1 calc R
C11 C 0.2258(3) 0.5609(2) -0.0005(2) 0.0254(7) Uani 1 1 d .
H11A H 0.1769 0.5108 -0.0157 0.038 Uiso 1 1 calc R
H11B H 0.2010 0.5856 0.0478 0.038 Uiso 1 1 calc R
H11C H 0.3037 0.5399 0.0056 0.038 Uiso 1 1 calc R
C12 C 0.0947(3) 0.6624(3) -0.0742(2) 0.0258(7) Uani 1 1 d .
H12A H 0.0884 0.7047 -0.1166 0.039 Uiso 1 1 calc R
H12B H 0.0682 0.6910 -0.0280 0.039 Uiso 1 1 calc R
H12C H 0.0485 0.6094 -0.0857 0.039 Uiso 1 1 calc R
C13 C 0.3429(3) 0.8104(2) -0.1006(2) 0.0196(6) Uani 1 1 d .
C14 C 0.4284(3) 0.7703(3) -0.1559(2) 0.0263(8) Uani 1 1 d .
H14A H 0.4493 0.8160 -0.1928 0.040 Uiso 1 1 calc R
H14B H 0.3941 0.7192 -0.1826 0.040 Uiso 1 1 calc R
H14C H 0.4958 0.7505 -0.1272 0.040 Uiso 1 1 calc R
C15 C 0.3983(3) 0.8934(2) -0.0640(2) 0.0230(7) Uani 1 1 d .
H15A H 0.4252 0.9331 -0.1039 0.035 Uiso 1 1 calc R
H15B H 0.4621 0.8749 -0.0311 0.035 Uiso 1 1 calc R
H15C H 0.3430 0.9252 -0.0339 0.035 Uiso 1 1 calc R
C16 C 0.2369(3) 0.8413(3) -0.1452(2) 0.0246(7) Uani 1 1 d .
H16A H 0.1797 0.8605 -0.1097 0.037 Uiso 1 1 calc R
H16B H 0.2072 0.7917 -0.1762 0.037 Uiso 1 1 calc R
H16C H 0.2560 0.8914 -0.1783 0.037 Uiso 1 1 calc R
C17 C 0.3504(3) 0.9450(2) 0.23472(19) 0.0176(6) Uani 1 1 d .
C18 C 0.4720(3) 0.9159(2) 0.2215(2) 0.0214(7) Uani 1 1 d .
H18A H 0.5235 0.9651 0.2350 0.032 Uiso 1 1 calc R
H18B H 0.4801 0.9004 0.1679 0.032 Uiso 1 1 calc R
H18C H 0.4904 0.8637 0.2532 0.032 Uiso 1 1 calc R
C19 C 0.3388(3) 0.9751(3) 0.3173(2) 0.0257(8) Uani 1 1 d .
H19A H 0.3961 1.0205 0.3297 0.039 Uiso 1 1 calc R
H19B H 0.3494 0.9235 0.3511 0.039 Uiso 1 1 calc R
H19C H 0.2637 1.0005 0.3238 0.039 Uiso 1 1 calc R
C20 C 0.3193(3) 1.0227(2) 0.1811(2) 0.0230(7) Uani 1 1 d .
H20A H 0.2417 1.0416 0.1896 0.035 Uiso 1 1 calc R
H20B H 0.3258 1.0030 0.1283 0.035 Uiso 1 1 calc R
H20C H 0.3707 1.0729 0.1911 0.035 Uiso 1 1 calc R
C21 C 0.1223(3) 0.8813(2) 0.2551(2) 0.0233(7) Uani 1 1 d .
H21A H 0.0648 0.8362 0.2424 0.035 Uiso 1 1 calc R
H21B H 0.0977 0.9396 0.2354 0.035 Uiso 1 1 calc R
H21C H 0.1333 0.8848 0.3103 0.035 Uiso 1 1 calc R
Ir2 Ir -0.055954(10) 0.799899(8) 0.077565(7) 0.01486(4) Uani 1 1 d .
C22 C -0.1692(3) 0.9069(2) 0.0764(2) 0.0206(7) Uani 1 1 d .
H22 H -0.132(4) 0.960(3) 0.079(2) 0.025 Uiso 1 1 d .
C23 C -0.1720(3) 0.8662(2) 0.0039(2) 0.0214(7) Uani 1 1 d .
H23 H -0.128(4) 0.895(3) -0.032(3) 0.026 Uiso 1 1 d .
C24 C -0.2689(3) 0.8065(3) -0.0241(2) 0.0242(7) Uani 1 1 d .
H24A H -0.2826 0.8160 -0.0792 0.029 Uiso 1 1 calc R
H24B H -0.3383 0.8232 0.0023 0.029 Uiso 1 1 calc R
C25 C -0.2423(3) 0.7072(2) -0.0092(2) 0.0233(7) Uani 1 1 d .
H25A H -0.3137 0.6739 -0.0039 0.028 Uiso 1 1 calc R
H25B H -0.2031 0.6822 -0.0532 0.028 Uiso 1 1 calc R
C26 C -0.1694(3) 0.6943(2) 0.0618(2) 0.0186(6) Uani 1 1 d .
H26 H -0.134(4) 0.640(3) 0.061(2) 0.022 Uiso 1 1 d .
C27 C -0.1889(3) 0.7351(2) 0.1332(2) 0.0185(6) Uani 1 1 d .
H27 H -0.158(4) 0.708(3) 0.176(3) 0.022 Uiso 1 1 d .
C28 C -0.2887(3) 0.7960(2) 0.1479(2) 0.0208(7) Uani 1 1 d .
H28A H -0.3126 0.7876 0.2008 0.025 Uiso 1 1 calc R
H28B H -0.3527 0.7794 0.1134 0.025 Uiso 1 1 calc R
C29 C -0.2585(3) 0.8943(2) 0.1354(2) 0.0253(7) Uani 1 1 d .
H29A H -0.3274 0.9273 0.1190 0.030 Uiso 1 1 calc R
H29B H -0.2310 0.9204 0.1842 0.030 Uiso 1 1 calc R

loop_
_atom_site_aniso_label
_atom_site_aniso_U_11
_atom_site_aniso_U_22
_atom_site_aniso_U_33
_atom_site_aniso_U_23
_atom_site_aniso_U_13
_atom_site_aniso_U_12
Ir1 0.01128(6) 0.01270(6) 0.01333(6) -0.00016(4) 0.00306(4) 0.00136(4)
Cl1 0.0145(3) 0.0164(3) 0.0275(4) 0.0062(3) 0.0053(3) 0.0014(3)
Cl2 0.0151(3) 0.0154(3) 0.0254(4) 0.0040(3) 0.0016(3) 0.0003(3)
P1 0.0153(4) 0.0168(4) 0.0128(4) -0.0002(3) 0.0015(3) 0.0032(3)
P2 0.0160(4) 0.0138(3) 0.0151(4) -0.0012(3) 0.0073(3) -0.0005(3)
C1 0.0132(14) 0.0134(13) 0.0160(14) -0.0006(11) 0.0012(11) -0.0010(10)
C2 0.0158(15) 0.0160(14) 0.0157(14) -0.0022(11) 0.0003(11) 0.0016(11)
C3 0.0174(15) 0.0200(15) 0.0206(16) -0.0007(12) 0.0030(12) 0.0047(12)
C4 0.0194(16) 0.0201(15) 0.0230(17) 0.0032(13) -0.0022(13) 0.0020(12)
C5 0.0221(17) 0.0188(15) 0.0186(15) 0.0015(12) -0.0002(13) 0.0001(12)
C6 0.0171(15) 0.0146(14) 0.0133(14) -0.0012(11) 0.0021(11) -0.0029(11)
C7 0.0167(15) 0.0214(15) 0.0167(15) -0.0005(12) 0.0017(12) 0.0049(12)
C8 0.0251(17) 0.0174(15) 0.0133(14) 0.0000(11) 0.0046(12) -0.0034(12)
C9 0.0264(18) 0.0200(15) 0.0166(15) -0.0040(12) -0.0001(13) 0.0002(13)
C10 0.040(2) 0.0254(18) 0.0178(16) -0.0068(14) -0.0012(15) 0.0042(16)
C11 0.033(2) 0.0167(15) 0.0265(18) -0.0016(13) 0.0024(15) -0.0012(14)
C12 0.0237(18) 0.0297(19) 0.0237(18) -0.0051(14) -0.0025(14) -0.0015(15)
C13 0.0208(16) 0.0220(15) 0.0162(15) 0.0022(12) 0.0054(13) 0.0036(13)
C14 0.031(2) 0.0312(19) 0.0175(16) 0.0025(14) 0.0085(14) 0.0079(15)
C15 0.0249(18) 0.0227(16) 0.0219(16) 0.0032(14) 0.0079(13) 0.0000(13)
C16 0.0257(18) 0.0280(18) 0.0202(17) 0.0053(14) 0.0006(14) 0.0087(14)
C17 0.0196(15) 0.0157(14) 0.0180(15) -0.0027(11) 0.0065(12) -0.0021(12)
C18 0.0195(16) 0.0229(16) 0.0218(16) -0.0022(13) 0.0032(13) -0.0033(13)
C19 0.033(2) 0.0253(17) 0.0191(17) -0.0073(14) 0.0068(14) -0.0058(15)
C20 0.0258(18) 0.0160(15) 0.0274(18) 0.0007(13) 0.0052(14) -0.0006(13)
C21 0.0205(17) 0.0229(16) 0.0272(18) -0.0038(14) 0.0115(14) -0.0004(13)
Ir2 0.01281(6) 0.01453(6) 0.01745(7) 0.00236(4) 0.00389(5) 0.00125(4)
C22 0.0182(16) 0.0156(15) 0.0283(18) 0.0053(13) 0.0075(13) 0.0019(12)
C23 0.0180(16) 0.0242(16) 0.0222(17) 0.0068(13) 0.0048(13) 0.0029(13)
C24 0.0188(17) 0.0330(19) 0.0207(17) 0.0033(14) -0.0022(13) 0.0011(14)
C25 0.0203(17) 0.0295(18) 0.0201(17) -0.0029(13) 0.0009(13) -0.0019(13)
C26 0.0155(15) 0.0175(15) 0.0228(17) 0.0007(12) 0.0027(13) -0.0010(12)
C27 0.0185(16) 0.0184(15) 0.0188(15) 0.0044(12) 0.0047(12) -0.0017(12)
C28 0.0196(16) 0.0227(17) 0.0207(16) 0.0024(12) 0.0083(13) 0.0018(12)
C29 0.0249(18) 0.0224(16) 0.0294(19) 0.0012(14) 0.0132(15) 0.0033(14)

loop_
_atom_type_symbol
_atom_type_description
_atom_type_scat_dispersion_real
_atom_type_scat_dispersion_imag
_atom_type_scat_source
C C 0.0033 0.0016 'International Tables Vol C Tables 4.2.6.8 and 6.1.1.4'
H H 0.0000 0.0000 'International Tables Vol C Tables 4.2.6.8 and 6.1.1.4'
P P 0.1023 0.0942 'International Tables Vol C Tables 4.2.6.8 and 6.1.1.4'
Cl Cl 0.1484 0.1585 'International Tables Vol C Tables 4.2.6.8 and 6.1.1.4'
Ir Ir -1.4442 7.9887 'International Tables Vol C Tables 4.2.6.8 and 6.1.1.4'

loop_
_geom_angle_atom_site_label_1
_geom_angle_atom_site_label_2
_geom_angle_atom_site_label_3
_geom_angle
C1 Ir1 P2 82.78(9)
C1 Ir1 P1 83.80(9)
P2 Ir1 P1 164.04(3)
C1 Ir1 Cl1 175.06(9)
P2 Ir1 Cl1 94.27(3)
P1 Ir1 Cl1 99.69(3)
C1 Ir1 Cl2 95.64(9)
P2 Ir1 Cl2 86.62(3)
P1 Ir1 Cl2 103.29(3)
Cl1 Ir1 Cl2 80.19(3)
C1 Ir1 H1 87.7(15)
P2 Ir1 H1 83.4(15)
P1 Ir1 H1 87.5(15)
Cl1 Ir1 H1 95.9(15)
Cl2 Ir1 H1 168.9(15)
Ir2 Cl1 Ir1 97.11(3)
Ir2 Cl2 Ir1 95.72(3)
C7 P1 C9 103.92(16)
C7 P1 C13 103.46(16)
C9 P1 C13 110.65(16)
C7 P1 Ir1 100.38(11)
C9 P1 Ir1 118.94(12)
C13 P1 Ir1 116.65(11)
C21 P2 C8 105.59(16)
C21 P2 C17 104.34(16)
C8 P2 C17 107.27(16)
C21 P2 Ir1 119.69(13)
C8 P2 Ir1 101.08(11)
C17 P2 Ir1 117.64(11)
C2 C1 C6 117.8(3)
C2 C1 Ir1 121.6(2)
C6 C1 Ir1 120.6(2)
C3 C2 C1 120.6(3)
C3 C2 C7 120.9(3)
C1 C2 C7 118.3(3)
C4 C3 C2 120.8(3)
C4 C3 H3 119.6
C2 C3 H3 119.6
C3 C4 C5 119.7(3)
C3 C4 H4 120.2
C5 C4 H4 120.2
C4 C5 C6 120.5(3)
C4 C5 H5 119.7
C6 C5 H5 119.7
C5 C6 C1 120.5(3)
C5 C6 C8 120.9(3)
C1 C6 C8 118.5(3)
C2 C7 P1 109.9(2)
C2 C7 H7A 109.7
P1 C7 H7A 109.7
C2 C7 H7B 109.7
P1 C7 H7B 109.7
H7A C7 H7B 108.2
C6 C8 P2 108.0(2)
C6 C8 H8A 110.1
P2 C8 H8A 110.1
C6 C8 H8B 110.1
P2 C8 H8B 110.1
H8A C8 H8B 108.4
C10 C9 C11 108.2(3)
C10 C9 C12 109.0(3)
C11 C9 C12 108.7(3)
C10 C9 P1 115.2(3)
C11 C9 P1 105.5(2)
C12 C9 P1 110.0(2)
C9 C10 H10A 109.5
C9 C10 H10B 109.5
H10A C10 H10B 109.5
C9 C10 H10C 109.5
H10A C10 H10C 109.5
H10B C10 H10C 109.5
C9 C11 H11A 109.5
C9 C11 H11B 109.5
H11A C11 H11B 109.5
C9 C11 H11C 109.5
H11A C11 H11C 109.5
H11B C11 H11C 109.5
C9 C12 H12A 109.5
C9 C12 H12B 109.5
H12A C12 H12B 109.5
C9 C12 H12C 109.5
H12A C12 H12C 109.5
H12B C12 H12C 109.5
C16 C13 C15 107.8(3)
C16 C13 C14 109.7(3)
C15 C13 C14 107.2(3)
C16 C13 P1 110.5(2)
C15 C13 P1 108.3(2)
C14 C13 P1 113.2(2)
C13 C14 H14A 109.5
C13 C14 H14B 109.5
H14A C14 H14B 109.5
C13 C14 H14C 109.5
H14A C14 H14C 109.5
H14B C14 H14C 109.5
C13 C15 H15A 109.5
C13 C15 H15B 109.5
H15A C15 H15B 109.5
C13 C15 H15C 109.5
H15A C15 H15C 109.5
H15B C15 H15C 109.5
C13 C16 H16A 109.5
C13 C16 H16B 109.5
H16A C16 H16B 109.5
C13 C16 H16C 109.5
H16A C16 H16C 109.5
H16B C16 H16C 109.5
C19 C17 C18 109.8(3)
C19 C17 C20 109.6(3)
C18 C17 C20 109.3(3)
C19 C17 P2 110.7(2)
C18 C17 P2 109.0(2)
C20 C17 P2 108.3(2)
C17 C18 H18A 109.5
C17 C18 H18B 109.5
H18A C18 H18B 109.5
C17 C18 H18C 109.5
H18A C18 H18C 109.5
H18B C18 H18C 109.5
C17 C19 H19A 109.5
C17 C19 H19B 109.5
H19A C19 H19B 109.5
C17 C19 H19C 109.5
H19A C19 H19C 109.5
H19B C19 H19C 109.5
C17 C20 H20A 109.5
C17 C20 H20B 109.5
H20A C20 H20B 109.5
C17 C20 H20C 109.5
H20A C20 H20C 109.5
H20B C20 H20C 109.5
P2 C21 H21A 109.5
P2 C21 H21B 109.5
H21A C21 H21B 109.5
P2 C21 H21C 109.5
H21A C21 H21C 109.5
H21B C21 H21C 109.5
C26 Ir2 C22 99.52(14)
C26 Ir2 C23 82.35(14)
C22 Ir2 C23 39.37(14)
C26 Ir2 C27 39.55(13)
C22 Ir2 C27 82.31(13)
C23 Ir2 C27 91.01(14)
C26 Ir2 Cl2 90.80(10)
C22 Ir2 Cl2 156.73(11)
C23 Ir2 Cl2 163.89(10)
C27 Ir2 Cl2 92.94(10)
C26 Ir2 Cl1 155.26(10)
C22 Ir2 Cl1 91.99(10)
C23 Ir2 Cl1 93.24(10)
C27 Ir2 Cl1 165.14(10)
Cl2 Ir2 Cl1 86.90(3)
C23 C22 C29 124.5(3)
C23 C22 Ir2 71.2(2)
C29 C22 Ir2 111.2(2)
C23 C22 H22 115(3)
C29 C22 H22 115(3)
Ir2 C22 H22 111(3)
C22 C23 C24 122.7(3)
C22 C23 Ir2 69.4(2)
C24 C23 Ir2 113.3(2)
C22 C23 H23 115(3)
C24 C23 H23 118(3)
Ir2 C23 H23 106(3)
C23 C24 C25 111.2(3)
C23 C24 H24A 109.4
C25 C24 H24A 109.4
C23 C24 H24B 109.4
C25 C24 H24B 109.4
H24A C24 H24B 108.0
C26 C25 C24 112.0(3)
C26 C25 H25A 109.2
C24 C25 H25A 109.2
C26 C25 H25B 109.2
C24 C25 H25B 109.2
H25A C25 H25B 107.9
C27 C26 C25 124.9(3)
C27 C26 Ir2 71.32(19)
C25 C26 Ir2 111.4(2)
C27 C26 H26 119(3)
C25 C26 H26 110(3)
Ir2 C26 H26 112(3)
C26 C27 C28 123.7(3)
C26 C27 Ir2 69.13(19)
C28 C27 Ir2 113.6(2)
C26 C27 H27 118(3)
C28 C27 H27 115(3)
Ir2 C27 H27 107(3)
C27 C28 C29 111.3(3)
C27 C28 H28A 109.4
C29 C28 H28A 109.4
C27 C28 H28B 109.4
C29 C28 H28B 109.4
H28A C28 H28B 108.0
C22 C29 C28 112.8(3)
C22 C29 H29A 109.0
C28 C29 H29A 109.0
C22 C29 H29B 109.0
C28 C29 H29B 109.0
H29A C29 H29B 107.8

loop_
_geom_bond_atom_site_label_1
_geom_bond_atom_site_label_2
_geom_bond_distance
Ir1 C1 2.019(3)
Ir1 P2 2.2823(8)
Ir1 P1 2.3223(8)
Ir1 Cl1 2.5125(8)
Ir1 Cl2 2.5698(8)
Ir1 H1 1.564(18)
Cl1 Ir2 2.3830(8)
Cl2 Ir2 2.3772(8)
P1 C7 1.842(3)
P1 C9 1.884(4)
P1 C13 1.889(3)
P2 C21 1.821(3)
P2 C8 1.842(3)
P2 C17 1.853(3)
C1 C2 1.410(4)
C1 C6 1.423(5)
C2 C3 1.394(4)
C2 C7 1.513(5)
C3 C4 1.385(5)
C3 H3 0.9500
C4 C5 1.391(5)
C4 H4 0.9500
C5 C6 1.393(5)
C5 H5 0.9500
C6 C8 1.504(4)
C7 H7A 0.9900
C7 H7B 0.9900
C8 H8A 0.9900
C8 H8B 0.9900
C9 C10 1.533(5)
C9 C11 1.539(5)
C9 C12 1.544(5)
C10 H10A 0.9800
C10 H10B 0.9800
C10 H10C 0.9800
C11 H11A 0.9800
C11 H11B 0.9800
C11 H11C 0.9800
C12 H12A 0.9800
C12 H12B 0.9800
C12 H12C 0.9800
C13 C16 1.535(5)
C13 C15 1.536(5)
C13 C14 1.548(5)
C14 H14A 0.9800
C14 H14B 0.9800
C14 H14C 0.9800
C15 H15A 0.9800
C15 H15B 0.9800
C15 H15C 0.9800
C16 H16A 0.9800
C16 H16B 0.9800
C16 H16C 0.9800
C17 C19 1.532(5)
C17 C18 1.533(5)
C17 C20 1.535(5)
C18 H18A 0.9800
C18 H18B 0.9800
C18 H18C 0.9800
C19 H19A 0.9800
C19 H19B 0.9800
C19 H19C 0.9800
C20 H20A 0.9800
C20 H20B 0.9800
C20 H20C 0.9800
C21 H21A 0.9800
C21 H21B 0.9800
C21 H21C 0.9800
Ir2 C26 2.088(3)
Ir2 C22 2.088(3)
Ir2 C23 2.111(4)
Ir2 C27 2.117(3)
C22 C23 1.415(5)
C22 C29 1.519(5)
C22 H22 0.91(4)
C23 C24 1.525(5)
C23 H23 0.93(5)
C24 C25 1.538(5)
C24 H24A 0.9900
C24 H24B 0.9900
C25 C26 1.510(5)
C25 H25A 0.9900
C25 H25B 0.9900
C26 C27 1.423(5)
C26 H26 0.91(4)
C27 C28 1.522(5)
C27 H27 0.92(5)
C28 C29 1.530(5)
C28 H28A 0.9900
C28 H28B 0.9900
C29 H29A 0.9900
C29 H29B 0.9900

loop_
_geom_torsion_atom_site_label_1
_geom_torsion_atom_site_label_2
_geom_torsion_atom_site_label_3
_geom_torsion_atom_site_label_4
_geom_torsion
C1 Ir1 Cl1 Ir2 -34.8(11)
P2 Ir1 Cl1 Ir2 -87.98(3)
P1 Ir1 Cl1 Ir2 99.79(3)
Cl2 Ir1 Cl1 Ir2 -2.16(3)
C1 Ir1 Cl2 Ir2 179.49(9)
P2 Ir1 Cl2 Ir2 97.10(3)
P1 Ir1 Cl2 Ir2 -95.57(3)
Cl1 Ir1 Cl2 Ir2 2.16(3)
C1 Ir1 P1 C7 -17.22(15)
P2 Ir1 P1 C7 15.66(17)
Cl1 Ir1 P1 C7 166.32(12)
Cl2 Ir1 P1 C7 -111.57(12)
C1 Ir1 P1 C9 95.15(16)
P2 Ir1 P1 C9 128.03(16)
Cl1 Ir1 P1 C9 -81.31(13)
Cl2 Ir1 P1 C9 0.80(13)
C1 Ir1 P1 C13 -128.12(16)
P2 Ir1 P1 C13 -95.24(17)
Cl1 Ir1 P1 C13 55.42(13)
Cl2 Ir1 P1 C13 137.53(13)
C1 Ir1 P2 C21 -139.07(17)
P1 Ir1 P2 C21 -172.02(16)
Cl1 Ir1 P2 C21 36.95(14)
Cl2 Ir1 P2 C21 -42.94(14)
C1 Ir1 P2 C8 -23.79(15)
P1 Ir1 P2 C8 -56.74(16)
Cl1 Ir1 P2 C8 152.23(12)
Cl2 Ir1 P2 C8 72.34(12)
C1 Ir1 P2 C17 92.58(16)
P1 Ir1 P2 C17 59.62(17)
Cl1 Ir1 P2 C17 -91.41(13)
Cl2 Ir1 P2 C17 -171.30(13)
P2 Ir1 C1 C2 -162.5(3)
P1 Ir1 C1 C2 8.8(2)
Cl1 Ir1 C1 C2 143.9(9)
Cl2 Ir1 C1 C2 111.6(3)
P2 Ir1 C1 C6 17.4(2)
P1 Ir1 C1 C6 -171.3(3)
Cl1 Ir1 C1 C6 -36.2(12)
Cl2 Ir1 C1 C6 -68.5(2)
C6 C1 C2 C3 2.1(5)
Ir1 C1 C2 C3 -178.0(2)
C6 C1 C2 C7 -173.2(3)
Ir1 C1 C2 C7 6.7(4)
C1 C2 C3 C4 -1.4(5)
C7 C2 C3 C4 173.8(3)
C2 C3 C4 C5 -0.1(5)
C3 C4 C5 C6 0.9(5)
C4 C5 C6 C1 -0.2(5)
C4 C5 C6 C8 179.6(3)
C2 C1 C6 C5 -1.3(5)
Ir1 C1 C6 C5 178.8(2)
C2 C1 C6 C8 178.9(3)
Ir1 C1 C6 C8 -1.0(4)
C3 C2 C7 P1 162.1(3)
C1 C2 C7 P1 -22.6(4)
C9 P1 C7 C2 -98.6(3)
C13 P1 C7 C2 145.7(2)
Ir1 P1 C7 C2 24.9(2)
C5 C6 C8 P2 159.1(3)
C1 C6 C8 P2 -21.1(4)
C21 P2 C8 C6 154.9(2)
C17 P2 C8 C6 -94.3(2)
Ir1 P2 C8 C6 29.5(2)
C7 P1 C9 C10 -67.5(3)
C13 P1 C9 C10 43.0(3)
Ir1 P1 C9 C10 -177.9(2)
C7 P1 C9 C11 51.7(3)
C13 P1 C9 C11 162.2(2)
Ir1 P1 C9 C11 -58.7(3)
C7 P1 C9 C12 168.9(2)
C13 P1 C9 C12 -80.7(3)
Ir1 P1 C9 C12 58.4(3)
C7 P1 C13 C16 165.5(2)
C9 P1 C13 C16 54.8(3)
Ir1 P1 C13 C16 -85.3(3)
C7 P1 C13 C15 -76.6(3)
C9 P1 C13 C15 172.7(2)
Ir1 P1 C13 C15 32.5(3)
C7 P1 C13 C14 42.1(3)
C9 P1 C13 C14 -68.6(3)
Ir1 P1 C13 C14 151.2(2)
C21 P2 C17 C19 43.5(3)
C8 P2 C17 C19 -68.2(3)
Ir1 P2 C17 C19 178.8(2)
C21 P2 C17 C18 164.4(2)
C8 P2 C17 C18 52.7(3)
Ir1 P2 C17 C18 -60.3(3)
C21 P2 C17 C20 -76.7(3)
C8 P2 C17 C20 171.6(2)
Ir1 P2 C17 C20 58.6(2)
Ir1 Cl2 Ir2 C26 153.10(10)
Ir1 Cl2 Ir2 C22 -90.1(2)
Ir1 Cl2 Ir2 C23 88.7(4)
Ir1 Cl2 Ir2 C27 -167.38(10)
Ir1 Cl2 Ir2 Cl1 -2.25(3)
Ir1 Cl1 Ir2 C26 -82.9(2)
Ir1 Cl1 Ir2 C22 159.05(11)
Ir1 Cl1 Ir2 C23 -161.56(10)
Ir1 Cl1 Ir2 C27 92.1(4)
Ir1 Cl1 Ir2 Cl2 2.31(3)
C26 Ir2 C22 C23 -65.3(2)
C27 Ir2 C22 C23 -101.1(2)
Cl2 Ir2 C22 C23 179.45(19)
Cl1 Ir2 C22 C23 92.67(19)
C26 Ir2 C22 C29 55.3(3)
C23 Ir2 C22 C29 120.7(4)
C27 Ir2 C22 C29 19.6(3)
Cl2 Ir2 C22 C29 -59.9(4)
Cl1 Ir2 C22 C29 -146.6(3)
C29 C22 C23 C24 1.9(5)
Ir2 C22 C23 C24 105.1(3)
C29 C22 C23 Ir2 -103.2(3)
C26 Ir2 C23 C22 115.3(2)
C27 Ir2 C23 C22 76.6(2)
Cl2 Ir2 C23 C22 -179.2(3)
Cl1 Ir2 C23 C22 -89.20(19)
C26 Ir2 C23 C24 -2.5(3)
C22 Ir2 C23 C24 -117.8(3)
C27 Ir2 C23 C24 -41.2(3)
Cl2 Ir2 C23 C24 63.0(5)
Cl1 Ir2 C23 C24 153.0(2)
C22 C23 C24 C25 -94.8(4)
Ir2 C23 C24 C25 -15.1(4)
C23 C24 C25 C26 31.9(4)
C24 C25 C26 C27 47.4(5)
C24 C25 C26 Ir2 -34.2(4)
C22 Ir2 C26 C27 -65.4(2)
C23 Ir2 C26 C27 -101.0(2)
Cl2 Ir2 C26 C27 93.64(19)
Cl1 Ir2 C26 C27 177.96(18)
C22 Ir2 C26 C25 55.7(3)
C23 Ir2 C26 C25 20.1(2)
C27 Ir2 C26 C25 121.1(3)
Cl2 Ir2 C26 C25 -145.3(2)
Cl1 Ir2 C26 C25 -61.0(4)
C25 C26 C27 C28 1.6(5)
Ir2 C26 C27 C28 105.1(3)
C25 C26 C27 Ir2 -103.5(3)
C22 Ir2 C27 C26 115.2(2)
C23 Ir2 C27 C26 76.7(2)
Cl2 Ir2 C27 C26 -87.70(19)
Cl1 Ir2 C27 C26 -176.7(3)
C26 Ir2 C27 C28 -118.8(4)
C22 Ir2 C27 C28 -3.6(3)
C23 Ir2 C27 C28 -42.1(3)
Cl2 Ir2 C27 C28 153.5(3)
Cl1 Ir2 C27 C28 64.5(5)
C26 C27 C28 C29 -92.9(4)
Ir2 C27 C28 C29 -13.0(4)
C23 C22 C29 C28 48.6(5)
Ir2 C22 C29 C28 -32.6(4)
C27 C28 C29 C22 29.6(5)
